data_4511602
loop_
_publ_author_name
'Halevas, E.'
'Hatzidimitriou, A.'
'Bertmer, M.'
'Vangelis, A. A.'
'Antzara, A.'
'Mateescu, C.'
'Salifoglou, A.'

_publ_section_title
;
 Structure Lattice-Dimensionality and Spectroscopic Property Correlations
 in Novel Binary and Ternary Materials of Group 13 Elements with
 \a-Hydroxycarboxylic Benzilic Acid and Phenanthroline
;
_journal_issue 8
_journal_name_full 'Crystal Growth &amp; Design'
_journal_page_first 4041
_journal_paper_doi 10.1021/cg500638z
_journal_volume 14
_journal_year 2014
_chemical_formula_moiety 'C42 H33 Ga O9, C H4 O, 3(H2 O)'
_chemical_formula_sum 'C43 H43 Ga O13'
_chemical_formula_weight 837.53
_space_group_IT_number 2
_symmetry_cell_setting triclinic
_symmetry_space_group_name_Hall '-P 1'
_symmetry_space_group_name_H-M 'P -1'
_atom_sites_solution_hydrogens difmap
_atom_sites_solution_primary other
_cell_angle_alpha 104.566(3)
_cell_angle_beta 102.641(3)
_cell_angle_gamma 91.839(3)
_cell_formula_units_Z 2
_cell_length_a 9.8894(5)
_cell_length_b 11.9645(6)
_cell_length_c 18.8117(9)
_cell_measurement_reflns_used 0
_cell_measurement_temperature 29
_cell_measurement_theta_max 0
_cell_measurement_theta_min 0
_cell_volume 2093.11(18)
_computing_cell_refinement 'Apex2 (Bruker AXS, 2006)'
_computing_data_collection 'Apex2 (Bruker AXS, 2006)'
_computing_data_reduction 'Apex2 (Bruker AXS, 2006)'
_computing_molecular_graphics 'CAMERON (Watkin et al., 1996)'
_computing_publication_material 'CRYSTALS (Betteridge et al., 2003)'
_computing_structure_refinement 'CRYSTALS (Betteridge et al., 2003)'
_computing_structure_solution 'Superflip (Palatinus & Chapuis, 2007)'
_diffrn_ambient_temperature 29
_diffrn_measured_fraction_theta_full 0.989
_diffrn_measured_fraction_theta_max 0.974
_diffrn_measurement_device Area
_diffrn_measurement_device_type 'Bruker Kappa Apex2'
_diffrn_measurement_method '\f & \w scans'
_diffrn_radiation_monochromator graphite
_diffrn_radiation_type 'Mo K\a'
_diffrn_radiation_wavelength 0.71073
_diffrn_reflns_av_R_equivalents 0.010
_diffrn_reflns_limit_h_max 13
_diffrn_reflns_limit_h_min -13
_diffrn_reflns_limit_k_max 16
_diffrn_reflns_limit_k_min -14
_diffrn_reflns_limit_l_max 26
_diffrn_reflns_limit_l_min -26
_diffrn_reflns_number 21327
_diffrn_reflns_theta_full 25.126
_diffrn_reflns_theta_max 30.272
_diffrn_reflns_theta_min 1.766
_diffrn_standards_number 0
_exptl_absorpt_coefficient_mu 0.721
_exptl_absorpt_correction_T_max 0.92
_exptl_absorpt_correction_T_min 0.81
_exptl_absorpt_correction_type numerical
_exptl_absorpt_process_details
; 
 Analytical Absorption (De Meulenaer & Tompa, 1965) 
;
_exptl_crystal_colour colorless
_exptl_crystal_density_diffrn 1.329
_exptl_crystal_density_method 'not measured'
_exptl_crystal_description prism
_exptl_crystal_F_000 872
_exptl_crystal_size_max 0.531
_exptl_crystal_size_mid 0.287
_exptl_crystal_size_min 0.122
_refine_diff_density_max 1.40
_refine_diff_density_min -0.41
_refine_ls_extinction_method None
_refine_ls_goodness_of_fit_ref 1.0267
_refine_ls_hydrogen_treatment mixed
_refine_ls_matrix_type full
_refine_ls_number_parameters 509
_refine_ls_number_reflns 9061
_refine_ls_number_restraints 28
_refine_ls_R_factor_all 0.0468
_refine_ls_R_factor_gt 0.0358
_refine_ls_shift/su_max 0.0005137
_refine_ls_shift/su_mean 0.0000302
_refine_ls_structure_factor_coef Fsqd
_refine_ls_weighting_details
;
 Method, part 1, Chebychev polynomial, (Watkin, 1994, Prince, 1982) 
 [weight] = 1.0/[A~0~*T~0~(x)+A~1~*T~1~(x) ... +A~n-1~]*T~n-1~(x)] 
 where A~i~ are the Chebychev coefficients listed below and x= Fcalc/Fmax 
 Method = Robust Weighting (Prince, 1982) 
 W = [weight] * [1-(deltaF/6*sigmaF)^2^]^2^ 
 A~i~ are: 
 7.57 10.1 3.83 
;
_refine_ls_weighting_scheme calc
_refine_ls_wR_factor_all 0.0968
_refine_ls_wR_factor_gt 0.0930
_refine_ls_wR_factor_ref 0.0930
_reflns_limit_h_max 13
_reflns_limit_h_min -13
_reflns_limit_k_max 16
_reflns_limit_k_min -16
_reflns_limit_l_max 26
_reflns_limit_l_min 0
_reflns_number_gt 9061
_reflns_number_total 12166
_reflns_threshold_expression I>2.0\s(I)
_oxford_diffrn_Wilson_B_factor 2.63
_oxford_diffrn_Wilson_scale 16.21
_oxford_refine_ls_r_factor_ref 0.0358
_oxford_refine_ls_scale 0.32028(19)
_oxford_reflns_number_all 12146
_oxford_reflns_threshold_expression_ref I>2.0\s(I)
_cod_data_source_file cg500638z_si_005.cif
_cod_data_source_block 1
_cod_depositor_comments
;
The following automatic conversions were performed:

'_atom_sites_solution_primary' value 'Other' changed to 'other'
according to
/usr/data/users/saulius/crontab/automatic-downloads/rss-feeds/ACS/lib/dictionaries/cif_core.dic
dictionary named 'cif_core.dic' version 2.4.2 from 2011-04-26.

Automatic conversion script
Id: cif_fix_values 2281 2013-09-26 08:29:07Z andrius 

 Adding full bibliography for 4511601--4511607.cif.
;
_cod_original_sg_symbol_H-M 'P -1 '
_cod_original_formula_sum 'C43 H43 Ga1 O13'
_cod_database_code 4511602

loop_
_symmetry_equiv_pos_as_xyz
x,y,z
-x,-y,-z

loop_
_atom_site_label
_atom_site_type_symbol
_atom_site_fract_x
_atom_site_fract_y
_atom_site_fract_z
_atom_site_U_iso_or_equiv
_atom_site_occupancy
_atom_site_adp_type
_atom_site_refinement_flags_posn
Ga1 Ga 0.881260(18) 0.708515(16) 0.233626(10) 0.0296 1.0000 Uani .
O1 O 0.68653(13) 0.73067(11) 0.20862(7) 0.0350 1.0000 Uani .
O2 O 0.47137(14) 0.65825(13) 0.19553(9) 0.0448 1.0000 Uani .
O3 O 0.80089(12) 0.54831(10) 0.21931(7) 0.0322 1.0000 Uani .
O4 O 0.89238(13) 0.76877(11) 0.33954(7) 0.0351 1.0000 Uani .
O5 O 1.01530(19) 0.79293(18) 0.45592(8) 0.0632 1.0000 Uani .
O6 O 1.06896(12) 0.66417(11) 0.27573(6) 0.0335 1.0000 Uani .
O7 O 0.91860(15) 0.67072(12) 0.13501(7) 0.0397 1.0000 Uani .
O8 O 0.9776(2) 0.7359(2) 0.04504(9) 0.0761 1.0000 Uani .
O9 O 0.93973(14) 0.86553(11) 0.22826(7) 0.0348 1.0000 Uani .
O10 O 0.9396(3) 1.04325(17) 0.33172(11) 0.0780 1.0000 Uani .
O11 O 1.1244(2) 1.0532(2) 0.45777(14) 0.0875 1.0000 Uani .
O12 O 1.22514(17) 0.55664(17) 0.19927(10) 0.0629 1.0000 Uani .
O13 O 1.0485(6) 0.4524(6) 0.0677(3) 0.1063(17) 0.5000 Uiso .
O14 O 0.9293(6) 0.3616(5) 0.1802(3) 0.0954(15) 0.5000 Uiso .
C1 C 0.65094(16) 0.52929(14) 0.20787(10) 0.0325 1.0000 Uani .
C2 C 0.59596(17) 0.64870(15) 0.20394(9) 0.0326 1.0000 Uani .
C3 C 0.62426(17) 0.49526(16) 0.27647(11) 0.0372 1.0000 Uani .
C4 C 0.6126(2) 0.5797(2) 0.33950(12) 0.0478 1.0000 Uani .
C5 C 0.6038(3) 0.5508(3) 0.40590(16) 0.0639 1.0000 Uani .
C6 C 0.6041(3) 0.4363(3) 0.40805(19) 0.0735 1.0000 Uani .
C7 C 0.6149(3) 0.3540(3) 0.3467(2) 0.0724 1.0000 Uani .
C8 C 0.6252(3) 0.3808(2) 0.27989(16) 0.0556 1.0000 Uani .
C9 C 0.5887(2) 0.44496(16) 0.13063(12) 0.0432 1.0000 Uani .
C10 C 0.6518(3) 0.4411(2) 0.07177(13) 0.0558 1.0000 Uani .
C11 C 0.5898(4) 0.3696(2) 0.00017(14) 0.0681 1.0000 Uani .
C12 C 0.4674(4) 0.3064(3) -0.01324(17) 0.0786 1.0000 Uani .
C13 C 0.4033(3) 0.3096(3) 0.0448(2) 0.0806 1.0000 Uani .
C14 C 0.4617(2) 0.3807(2) 0.11755(17) 0.0604 1.0000 Uani .
C15 C 1.10916(17) 0.68152(15) 0.35652(9) 0.0317 1.0000 Uani .
C16 C 0.9983(2) 0.75394(16) 0.38770(10) 0.0371 1.0000 Uani .
C17 C 1.25151(19) 0.75017(15) 0.38879(10) 0.0371 1.0000 Uani .
C18 C 1.3169(2) 0.7610(2) 0.46418(12) 0.0521 1.0000 Uani .
C19 C 1.4485(3) 0.8197(2) 0.49409(16) 0.0665 1.0000 Uani .
C20 C 1.5152(3) 0.8668(3) 0.4504(2) 0.0758 1.0000 Uani .
C21 C 1.4506(3) 0.8577(3) 0.37732(19) 0.0721 1.0000 Uani .
C22 C 1.3183(2) 0.8002(2) 0.34594(14) 0.0535 1.0000 Uani .
C23 C 1.10892(19) 0.56323(16) 0.37420(10) 0.0384 1.0000 Uani .
C24 C 0.9997(2) 0.5180(2) 0.39601(15) 0.0560 1.0000 Uani .
C25 C 1.0032(3) 0.4083(3) 0.4094(2) 0.0772 1.0000 Uani .
C26 C 1.1133(4) 0.3448(3) 0.4016(2) 0.0809 1.0000 Uani .
C27 C 1.2215(4) 0.3896(2) 0.3795(2) 0.0771 1.0000 Uani .
C28 C 1.2207(2) 0.49857(19) 0.36579(14) 0.0516 1.0000 Uani .
C29 C 0.9556(2) 0.7514(2) 0.10777(10) 0.0439 1.0000 Uani .
C30 C 0.97233(19) 0.87630(16) 0.15944(9) 0.0365 1.0000 Uani .
C31 C 1.1228(2) 0.92998(17) 0.17803(11) 0.0394 1.0000 Uani .
C32 C 1.1521(3) 1.0462(2) 0.2164(2) 0.0726 1.0000 Uani .
C33 C 1.2876(3) 1.0970(3) 0.2374(2) 0.0879 1.0000 Uani .
C34 C 1.3941(3) 1.0346(3) 0.22087(18) 0.0714 1.0000 Uani .
C35 C 1.3674(2) 0.9200(2) 0.18463(17) 0.0612 1.0000 Uani .
C36 C 1.2329(2) 0.86768(19) 0.16264(14) 0.0480 1.0000 Uani .
C37 C 0.8690(2) 0.9478(2) 0.12043(12) 0.0529 1.0000 Uani D
C38 C 0.7462(2) 0.9688(2) 0.14042(11) 0.0523 1.0000 Uani D
C39 C 0.6623(4) 1.0479(4) 0.1119(3) 0.0597(15) 0.5000 Uiso D
C40 C 0.6950(5) 1.0984(5) 0.0585(3) 0.0620(12) 0.5000 Uiso D
C41 C 0.8256(5) 1.0827(4) 0.0430(3) 0.0637(12) 0.5000 Uiso D
C42 C 0.9169(4) 1.0122(4) 0.0754(2) 0.0538(10) 0.5000 Uiso D
C43 C 0.6467(4) 1.0206(4) 0.0976(2) 0.0503(12) 0.5000 Uiso D
C44 C 0.6725(5) 1.0515(5) 0.0356(3) 0.0622(12) 0.5000 Uiso D
C45 C 0.7923(5) 1.0222(5) 0.0122(3) 0.0704(14) 0.5000 Uiso D
C46 C 0.8861(4) 0.9617(4) 0.0519(2) 0.0624(12) 0.5000 Uiso D
C47 C 0.8051(5) 1.0510(5) 0.3537(3) 0.1217 1.0000 Uani .
H31 H 0.8234 0.4927 0.2359 0.0397 1.0000 Uiso R
H41 H 0.6112 0.6560 0.3377 0.0571 1.0000 Uiso R
H51 H 0.5974 0.6078 0.4485 0.0760 1.0000 Uiso R
H61 H 1.1309 0.6465 0.2539 0.0407 1.0000 Uiso R
H71 H 0.6158 0.2780 0.3493 0.0892 1.0000 Uiso R
H81 H 0.6322 0.3207 0.2376 0.0676 1.0000 Uiso R
H91 H 0.9455 0.9223 0.2642 0.0421 1.0000 Uiso R
H101 H 0.7374 0.4846 0.0804 0.0657 1.0000 Uiso R
H111 H 0.6348 0.3672 -0.0396 0.0886 1.0000 Uiso R
H112 H 1.1083 1.0038 0.4785 0.1041 1.0000 Uiso R
H121 H 0.4247 0.2604 -0.0618 0.0983 1.0000 Uiso R
H122 H 1.2973 0.5851 0.1937 0.0757 1.0000 Uiso R
H131 H 0.3192 0.2650 0.0367 0.0972 1.0000 Uiso R
H132 H 0.9738 0.4912 0.0755 0.1278 0.5000 Uiso R
H141 H 0.4191 0.3836 0.1568 0.0730 1.0000 Uiso R
H142 H 0.9179 0.3960 0.1430 0.0870 0.5000 Uiso .
H181 H 1.2700 0.7300 0.4947 0.0610 1.0000 Uiso R
H191 H 1.4914 0.8305 0.5448 0.0800 1.0000 Uiso R
H201 H 1.6049 0.9028 0.4700 0.0886 1.0000 Uiso R
H211 H 1.4938 0.8918 0.3474 0.0861 1.0000 Uiso R
H221 H 1.2773 0.7969 0.2960 0.0622 1.0000 Uiso R
H241 H 0.9228 0.5620 0.4007 0.0660 1.0000 Uiso R
H251 H 0.9329 0.3793 0.4261 0.0909 1.0000 Uiso R
H261 H 1.1155 0.2714 0.4098 0.0978 1.0000 Uiso R
H271 H 1.2968 0.3469 0.3730 0.0899 1.0000 Uiso R
H281 H 1.2927 0.5261 0.3496 0.0620 1.0000 Uiso R
H321 H 1.0820 1.0918 0.2264 0.1021 1.0000 Uiso R
H331 H 1.3071 1.1733 0.2645 0.1320 1.0000 Uiso R
H341 H 1.4849 1.0701 0.2349 0.0951 1.0000 Uiso R
H351 H 1.4421 0.8777 0.1726 0.0709 1.0000 Uiso R
H361 H 1.2169 0.7892 0.1352 0.0566 1.0000 Uiso R
H381 H 0.7229 0.9374 0.1783 0.0629 1.0000 Uiso R
H391 H 0.5760 1.0607 0.1255 0.0886 0.5000 Uiso R
H401 H 0.6325 1.1446 0.0353 0.0725 0.5000 Uiso R
H411 H 0.8554 1.1215 0.0101 0.0770 0.5000 Uiso R
H421 H 1.0099 1.0097 0.0695 0.0616 0.5000 Uiso R
H431 H 0.5631 1.0391 0.1131 0.0658 0.5000 Uiso R
H441 H 0.6069 1.0928 0.0099 0.0766 0.5000 Uiso R
H451 H 0.8085 1.0405 -0.0318 0.0955 0.5000 Uiso R
H461 H 0.9612 0.9307 0.0317 0.0772 0.5000 Uiso R
H471 H 0.7821 0.9828 0.3696 0.2012 1.0000 Uiso R
H472 H 0.7321 1.0561 0.3113 0.2008 1.0000 Uiso R
H473 H 0.8113 1.1200 0.3954 0.2005 1.0000 Uiso R
H474 H 0.5995 0.4177 0.4520 0.0856 1.0000 Uiso R
H475 H 0.9947 1.0465 0.3739 0.0931 1.0000 Uiso R
H476 H 1.1439 1.1199 0.4830 0.1041 1.0000 Uiso R
H477 H 1.1748 0.5242 0.1578 0.0757 1.0000 Uiso R
H478 H 1.0483 0.3864 0.0413 0.1245 0.5000 Uiso R
H479 H 0.9805 0.3225 0.1454 0.0870 0.5000 Uiso .

loop_
_atom_site_aniso_label
_atom_site_aniso_U_11
_atom_site_aniso_U_22
_atom_site_aniso_U_33
_atom_site_aniso_U_23
_atom_site_aniso_U_13
_atom_site_aniso_U_12
Ga1 0.03053(9) 0.03263(9) 0.02540(8) 0.00765(6) 0.00622(6) 0.00357(6)
O1 0.0305(6) 0.0335(6) 0.0418(6) 0.0146(5) 0.0045(5) 0.0056(4)
O2 0.0302(6) 0.0490(8) 0.0587(9) 0.0215(7) 0.0085(6) 0.0088(5)
O3 0.0262(5) 0.0305(5) 0.0402(6) 0.0101(5) 0.0068(4) 0.0058(4)
O4 0.0396(6) 0.0396(6) 0.0291(5) 0.0100(5) 0.0118(5) 0.0136(5)
O5 0.0623(10) 0.0918(13) 0.0288(6) 0.0017(7) 0.0105(6) 0.0286(9)
O6 0.0271(5) 0.0464(7) 0.0241(5) 0.0045(4) 0.0047(4) 0.0069(5)
O7 0.0466(7) 0.0426(7) 0.0266(5) 0.0029(5) 0.0098(5) -0.0001(5)
O8 0.0958(15) 0.0957(15) 0.0313(7) 0.0014(8) 0.0269(8) -0.0293(12)
O9 0.0453(7) 0.0339(6) 0.0276(5) 0.0093(4) 0.0125(5) 0.0015(5)
O10 0.1234(19) 0.0495(10) 0.0521(10) -0.0020(8) 0.0203(11) 0.0025(11)
O11 0.0761(14) 0.0821(15) 0.0859(16) -0.0090(12) 0.0167(12) 0.0066(12)
O12 0.0419(8) 0.0767(12) 0.0605(10) -0.0100(9) 0.0256(7) -0.0001(8)
C1 0.0263(7) 0.0321(7) 0.0375(8) 0.0102(6) 0.0028(6) 0.0045(6)
C2 0.0319(7) 0.0352(8) 0.0316(7) 0.0116(6) 0.0059(6) 0.0073(6)
C3 0.0278(7) 0.0405(9) 0.0473(10) 0.0205(7) 0.0069(7) 0.0044(6)
C4 0.0492(11) 0.0542(11) 0.0473(11) 0.0218(9) 0.0158(9) 0.0132(9)
C5 0.0625(15) 0.0887(19) 0.0561(13) 0.0368(13) 0.0233(12) 0.0255(14)
C6 0.0681(16) 0.103(2) 0.0798(19) 0.0634(19) 0.0328(15) 0.0278(16)
C7 0.0748(18) 0.0679(17) 0.098(2) 0.0561(17) 0.0274(16) 0.0172(14)
C8 0.0574(13) 0.0457(11) 0.0722(15) 0.0294(11) 0.0163(11) 0.0088(9)
C9 0.0401(9) 0.0335(8) 0.0450(10) 0.0060(7) -0.0077(7) 0.0050(7)
C10 0.0693(15) 0.0486(11) 0.0433(11) 0.0097(9) 0.0030(10) 0.0046(10)
C11 0.094(2) 0.0582(14) 0.0384(11) 0.0023(10) -0.0005(12) 0.0138(14)
C12 0.089(2) 0.0565(14) 0.0568(15) -0.0055(12) -0.0296(15) 0.0176(14)
C13 0.0599(16) 0.0596(15) 0.085(2) -0.0020(14) -0.0343(15) -0.0080(12)
C14 0.0409(11) 0.0518(12) 0.0721(16) 0.0042(11) -0.0060(10) -0.0040(9)
C15 0.0313(7) 0.0358(8) 0.0249(6) 0.0062(6) 0.0024(5) 0.0042(6)
C16 0.0400(8) 0.0422(9) 0.0291(7) 0.0070(6) 0.0101(6) 0.0079(7)
C17 0.0367(8) 0.0318(8) 0.0357(8) 0.0053(6) -0.0019(6) 0.0001(6)
C18 0.0535(12) 0.0498(11) 0.0407(10) 0.0093(9) -0.0107(9) -0.0035(9)
C19 0.0591(14) 0.0606(14) 0.0569(14) 0.0064(11) -0.0214(11) -0.0099(11)
C20 0.0512(14) 0.0622(16) 0.092(2) 0.0060(15) -0.0099(14) -0.0184(12)
C21 0.0573(15) 0.0655(16) 0.085(2) 0.0143(14) 0.0103(13) -0.0231(13)
C22 0.0517(12) 0.0524(12) 0.0500(11) 0.0133(9) 0.0017(9) -0.0126(9)
C23 0.0376(8) 0.0385(8) 0.0341(8) 0.0088(7) -0.0003(6) -0.0012(7)
C24 0.0446(11) 0.0644(14) 0.0644(14) 0.0300(12) 0.0098(10) 0.0014(10)
C25 0.0680(17) 0.0775(19) 0.094(2) 0.0487(18) 0.0087(15) -0.0142(15)
C26 0.092(2) 0.0501(14) 0.100(2) 0.0385(15) 0.0017(18) -0.0016(14)
C27 0.0759(18) 0.0440(12) 0.106(2) 0.0208(14) 0.0073(17) 0.0113(12)
C28 0.0468(11) 0.0427(10) 0.0632(13) 0.0127(9) 0.0102(10) 0.0052(8)
C29 0.0407(9) 0.0628(12) 0.0263(7) 0.0089(8) 0.0084(7) -0.0043(8)
C30 0.0377(8) 0.0467(9) 0.0309(7) 0.0191(7) 0.0099(6) 0.0041(7)
C31 0.0404(9) 0.0397(9) 0.0442(9) 0.0179(7) 0.0144(7) 0.0043(7)
C32 0.0633(15) 0.0437(11) 0.114(2) -0.0036(13) 0.0569(17) -0.0019(10)
C33 0.0709(18) 0.0657(17) 0.113(3) -0.0241(17) 0.0508(19) -0.0200(14)
C34 0.0490(13) 0.0783(18) 0.0809(19) 0.0041(15) 0.0256(13) -0.0158(12)
C35 0.0405(11) 0.0709(16) 0.0836(18) 0.0308(14) 0.0251(11) 0.0121(10)
C36 0.0447(10) 0.0440(10) 0.0627(13) 0.0196(9) 0.0207(9) 0.0086(8)
C37 0.0397(10) 0.0818(16) 0.0547(12) 0.0447(12) 0.0153(9) 0.0158(10)
C38 0.0411(10) 0.0658(14) 0.0597(13) 0.0320(11) 0.0141(9) 0.0074(9)
C47 0.117(3) 0.151(4) 0.082(3) 0.001(3) 0.022(2) 0.063(3)

loop_
_atom_type_symbol
_atom_type_scat_dispersion_real
_atom_type_scat_dispersion_imag
_atom_type_scat_Cromer_Mann_a1
_atom_type_scat_Cromer_Mann_b1
_atom_type_scat_Cromer_Mann_a2
_atom_type_scat_Cromer_Mann_b2
_atom_type_scat_Cromer_Mann_a3
_atom_type_scat_Cromer_Mann_b3
_atom_type_scat_Cromer_Mann_a4
_atom_type_scat_Cromer_Mann_b4
_atom_type_scat_Cromer_Mann_c
_atom_type_scat_source
C 0.0033 0.0016 2.3100 20.8439 1.0200 10.2075 1.5886 0.5687 0.8650 51.6512 0.2156 'International Tables Vol C 4.2.6.8 and 6.1.1.4'
H 0.0000 0.0000 0.4930 10.5109 0.3229 26.1257 0.1402 3.1424 0.0408 57.7998 0.0030 'International Tables Vol C 4.2.6.8 and 6.1.1.4'
O 0.0106 0.0060 3.0485 13.2771 2.2868 5.7011 1.5463 0.3239 0.8670 32.9089 0.2508 'International Tables Vol C 4.2.6.8 and 6.1.1.4'
Ga 0.2307 1.6083 15.2354 3.0669 6.7006 0.2412 4.3591 10.7805 2.9623 61.4135 1.7189 'International Tables Vol C 4.2.6.8 and 6.1.1.4'

loop_
_geom_angle_atom_site_label_1
_geom_angle_atom_site_label_2
_geom_angle_atom_site_label_3
_geom_angle
_geom_angle_publ_flag
O1 Ga1 O3 80.44(5) yes
O1 Ga1 O4 91.72(6) yes
O3 Ga1 O4 99.36(5) yes
O1 Ga1 O6 166.10(5) yes
O3 Ga1 O6 89.68(5) yes
O4 Ga1 O6 80.19(5) yes
O1 Ga1 O7 100.37(6) yes
O3 Ga1 O7 92.14(5) yes
O4 Ga1 O7 164.56(6) yes
O6 Ga1 O7 89.68(5) yes
O1 Ga1 O9 93.17(5) yes
O3 Ga1 O9 169.06(5) yes
O4 Ga1 O9 89.64(5) yes
O6 Ga1 O9 98.03(5) yes
O7 Ga1 O9 80.21(5) yes
Ga1 O1 C2 119.55(11) yes
Ga1 O3 C1 117.55(9) yes
Ga1 O3 H31 136.7 no
C1 O3 H31 98.8 no
Ga1 O4 C16 119.77(11) yes
Ga1 O6 C15 116.85(10) yes
Ga1 O6 H61 127.7 no
C15 O6 H61 114.7 no
Ga1 O7 C29 120.00(12) yes
Ga1 O9 C30 117.73(10) yes
Ga1 O9 H91 121.0 no
C30 O9 H91 121.2 no
C47 O10 H475 100.7 no
H112 O11 H476 118.7 no
H122 O12 H477 109.5 no
H132 O13 H478 127.4 no
H142 O14 H479 73.0 no
O3 C1 C2 104.96(13) yes
O3 C1 C3 106.95(13) yes
C2 C1 C3 111.06(14) yes
O3 C1 C9 110.12(15) yes
C2 C1 C9 106.28(13) yes
C3 C1 C9 116.86(16) yes
C1 C2 O1 116.68(14) yes
C1 C2 O2 119.06(15) yes
O1 C2 O2 124.25(16) yes
C1 C3 C4 120.09(17) yes
C1 C3 C8 120.80(19) yes
C4 C3 C8 118.8(2) yes
C3 C4 C5 120.7(2) yes
C3 C4 H41 119.5 no
C5 C4 H41 119.8 no
C4 C5 C6 119.6(3) yes
C4 C5 H51 120.7 no
C6 C5 H51 119.7 no
C5 C6 C7 119.7(2) yes
C5 C6 H474 119.4 no
C7 C6 H474 120.8 no
C6 C7 C8 121.7(3) yes
C6 C7 H71 118.5 no
C8 C7 H71 119.8 no
C7 C8 C3 119.4(3) yes
C7 C8 H81 119.6 no
C3 C8 H81 120.9 no
C1 C9 C10 119.65(19) yes
C1 C9 C14 120.3(2) yes
C10 C9 C14 119.7(2) yes
C9 C10 C11 119.5(3) yes
C9 C10 H101 119.9 no
C11 C10 H101 120.6 no
C10 C11 C12 121.4(3) yes
C10 C11 H111 118.6 no
C12 C11 H111 120.0 no
C11 C12 C13 119.6(2) yes
C11 C12 H121 121.1 no
C13 C12 H121 119.2 no
C12 C13 C14 120.8(3) yes
C12 C13 H131 120.7 no
C14 C13 H131 118.5 no
C13 C14 C9 118.9(3) yes
C13 C14 H141 121.3 no
C9 C14 H141 119.8 no
O6 C15 C16 105.19(13) yes
O6 C15 C17 110.37(14) yes
C16 C15 C17 109.19(14) yes
O6 C15 C23 109.11(14) yes
C16 C15 C23 111.36(15) yes
C17 C15 C23 111.44(14) yes
C15 C16 O4 117.02(14) yes
C15 C16 O5 119.29(17) yes
O4 C16 O5 123.68(18) yes
C15 C17 C18 118.63(18) yes
C15 C17 C22 122.35(17) yes
C18 C17 C22 119.02(19) yes
C17 C18 C19 119.7(2) yes
C17 C18 H181 119.6 no
C19 C18 H181 120.7 no
C18 C19 C20 120.8(2) yes
C18 C19 H191 120.5 no
C20 C19 H191 118.7 no
C19 C20 C21 119.5(2) yes
C19 C20 H201 120.5 no
C21 C20 H201 120.0 no
C20 C21 C22 121.0(3) yes
C20 C21 H211 120.3 no
C22 C21 H211 118.6 no
C21 C22 C17 120.0(2) yes
C21 C22 H221 118.3 no
C17 C22 H221 121.8 no
C15 C23 C24 122.22(19) yes
C15 C23 C28 118.67(18) yes
C24 C23 C28 119.1(2) yes
C23 C24 C25 119.8(3) yes
C23 C24 H241 118.7 no
C25 C24 H241 121.5 no
C24 C25 C26 121.3(3) yes
C24 C25 H251 120.2 no
C26 C25 H251 118.4 no
C25 C26 C27 118.8(3) yes
C25 C26 H261 121.6 no
C27 C26 H261 119.6 no
C26 C27 C28 121.1(3) yes
C26 C27 H271 120.0 no
C28 C27 H271 118.9 no
C27 C28 C23 119.9(2) yes
C27 C28 H281 119.8 no
C23 C28 H281 120.3 no
O7 C29 O8 124.5(2) yes
O7 C29 C30 116.42(15) yes
O8 C29 C30 119.0(2) yes
C29 C30 O9 105.56(14) yes
C29 C30 C31 111.14(16) yes
O9 C30 C31 108.33(14) yes
C29 C30 C37 108.45(16) yes
O9 C30 C37 111.02(15) yes
C31 C30 C37 112.15(15) yes
C30 C31 C32 118.41(19) yes
C30 C31 C36 123.80(18) yes
C32 C31 C36 117.7(2) yes
C31 C32 C33 120.4(2) yes
C31 C32 H321 120.9 no
C33 C32 H321 118.7 no
C32 C33 C34 121.0(3) yes
C32 C33 H331 120.1 no
C34 C33 H331 118.8 no
C33 C34 C35 119.3(2) yes
C33 C34 H341 120.2 no
C35 C34 H341 120.5 no
C34 C35 C36 120.6(2) yes
C34 C35 H351 118.6 no
C36 C35 H351 120.7 no
C35 C36 C31 121.0(2) yes
C35 C36 H361 118.8 no
C31 C36 H361 120.2 no
C30 C37 C38 120.98(14) yes
C30 C37 C42 117.88(17) yes
C38 C37 C42 119.74(9) yes
C30 C37 C46 116.91(19) yes
C38 C37 C46 119.71(9) yes
C42 C37 C46 27.6(2) yes
C37 C38 C39 119.95(10) yes
C37 C38 C43 119.65(9) yes
C39 C38 C43 15.2(3) yes
C37 C38 H381 119.6 no
C39 C38 H381 119.9 no
C43 C38 H381 120.0 no
C38 C39 C40 121.7(3) yes
C38 C39 H391 119.1 no
C40 C39 H391 118.8 no
C39 C40 C41 117.0(4) yes
C39 C40 H401 121.1 no
C41 C40 H401 121.8 no
C40 C41 C42 122.2(5) yes
C40 C41 H411 119.6 no
C42 C41 H411 118.2 no
C37 C42 C41 118.2(3) yes
C37 C42 H421 120.3 no
C41 C42 H421 121.4 no
C38 C43 C44 120.4(3) yes
C38 C43 H431 119.7 no
C44 C43 H431 119.7 no
C43 C44 C45 119.7(5) yes
C43 C44 H441 119.0 no
C45 C44 H441 121.3 no
C44 C45 C46 119.3(5) yes
C44 C45 H451 119.9 no
C46 C45 H451 120.8 no
C45 C46 C37 119.7(3) yes
C45 C46 H461 119.7 no
C37 C46 H461 120.6 no
O10 C47 H471 110.4 no
O10 C47 H472 109.9 no
H471 C47 H472 108.9 no
O10 C47 H473 109.1 no
H471 C47 H473 109.2 no
H472 C47 H473 109.3 no

loop_
_geom_bond_atom_site_label_1
_geom_bond_atom_site_label_2
_geom_bond_distance
_geom_bond_publ_flag
Ga1 O1 1.9233(12) yes
Ga1 O3 1.9816(12) yes
Ga1 O4 1.9179(12) yes
Ga1 O6 1.9964(12) yes
Ga1 O7 1.9160(12) yes
Ga1 O9 1.9812(12) yes
O1 C2 1.280(2) yes
O2 C2 1.220(2) yes
O3 C1 1.4530(19) yes
O3 H31 0.820 no
O4 C16 1.276(2) yes
O5 C16 1.222(2) yes
O6 C15 1.4431(19) yes
O6 H61 0.815 no
O7 C29 1.279(2) yes
O8 C29 1.216(2) yes
O9 C30 1.4353(19) yes
O9 H91 0.820 no
O10 C47 1.476(5) yes
O10 H475 0.849 no
O11 H112 0.814 no
O11 H476 0.811 no
O12 H122 0.820 no
O12 H477 0.820 no
O13 H132 0.904 no
O13 H478 0.820 no
O14 H142 0.888 no
O14 H479 0.954 no
C1 C2 1.558(2) yes
C1 C3 1.519(2) yes
C1 C9 1.530(2) yes
C3 C4 1.380(3) yes
C3 C8 1.388(3) yes
C4 C5 1.397(3) yes
C4 H41 0.923 no
C5 C6 1.382(4) yes
C5 H51 0.928 no
C6 C7 1.343(5) yes
C6 H474 0.919 no
C7 C8 1.396(4) yes
C7 H71 0.923 no
C8 H81 0.946 no
C9 C10 1.377(3) yes
C9 C14 1.391(3) yes
C10 C11 1.395(3) yes
C10 H101 0.940 no
C11 C12 1.347(5) yes
C11 H111 0.945 no
C12 C13 1.370(5) yes
C12 H121 0.937 no
C13 C14 1.402(4) yes
C13 H131 0.936 no
C14 H141 0.920 no
C15 C16 1.544(2) yes
C15 C17 1.525(2) yes
C15 C23 1.533(3) yes
C17 C18 1.395(3) yes
C17 C22 1.376(3) yes
C18 C19 1.387(3) yes
C18 H181 0.947 no
C19 C20 1.369(5) yes
C19 H191 0.931 no
C20 C21 1.359(5) yes
C20 H201 0.927 no
C21 C22 1.391(3) yes
C21 H211 0.935 no
C22 H221 0.929 no
C23 C24 1.377(3) yes
C23 C28 1.384(3) yes
C24 C25 1.397(4) yes
C24 H241 0.946 no
C25 C26 1.361(5) yes
C25 H251 0.916 no
C26 C27 1.370(5) yes
C26 H261 0.929 no
C27 C28 1.391(4) yes
C27 H271 0.929 no
C28 H281 0.917 no
C29 C30 1.546(3) yes
C30 C31 1.532(3) yes
C30 C37 1.536(2) yes
C31 C32 1.384(3) yes
C31 C36 1.381(3) yes
C32 C33 1.384(4) yes
C32 H321 0.919 no
C33 C34 1.357(4) yes
C33 H331 0.918 no
C34 C35 1.357(4) yes
C34 H341 0.934 no
C35 C36 1.381(3) yes
C35 H351 0.945 no
C36 H361 0.940 no
C37 C38 1.361(3) yes
C37 C42 1.421(4) yes
C37 C46 1.386(4) yes
C38 C39 1.409(4) yes
C38 C43 1.394(4) yes
C38 H381 0.950 no
C39 C40 1.383(4) yes
C39 H391 0.950 no
C40 C41 1.394(4) yes
C40 H401 0.950 no
C41 C42 1.401(4) yes
C41 H411 0.950 no
C42 H421 0.950 no
C43 C44 1.380(4) yes
C43 H431 0.950 no
C44 C45 1.377(4) yes
C44 H441 0.950 no
C45 C46 1.399(4) yes
C45 H451 0.950 no
C46 H461 0.950 no
C47 H471 0.973 no
C47 H472 0.967 no
C47 H473 0.975 no

loop_
_geom_hbond_atom_site_label_D
_geom_hbond_atom_site_label_H
_geom_hbond_atom_site_label_A
_geom_hbond_site_symmetry_A
_geom_hbond_angle_DHA
_geom_hbond_distance_DH
_geom_hbond_distance_HA
_geom_hbond_distance_DA
_geom_hbond_publ_flag
O3 H31 O14 . 121.94(16) 0.820 2.101 2.629(4) yes
O6 H61 O12 . 157.29(7) 0.815 1.734 2.506(4) yes
O9 H91 O10 . 172.99(10) 0.820 1.680 2.496(4) yes
O11 H112 O5 . 144.27(7) 0.814 2.556 3.252(4) yes
O12 H122 O2 1_655 172.08(7) 0.820 1.895 2.709(4) yes
O13 H132 O7 . 140.83(16) 0.904 2.302 3.057(4) yes
O14 H142 O13 . 138.6(4) 0.888 2.314 3.037(4) yes
O10 H475 O11 . 174.21(11) 0.849 1.785 2.631(4) yes
O12 H477 O13 . 175.2(2) 0.820 1.856 2.674(4) yes
O13 H478 O8 2_765 159.1(2) 0.820 1.855 2.637(4) yes
